data_4344012
loop_
_publ_author_name
'Dong, Yu-Wei'
'Fan, Rui-Qing'
'Wang, Ping'
'Wei, Li-Guo'
'Wang, Xin-Ming'
'Gao, Song'
'Zhang, Hui-Jie'
'Yang, Yu-Lin'
'Wang, Yu-Lei'

_publ_section_title
;
 Tunable Luminescence and Application in Dye-Sensitized Solar Cells of
 Zn(II)/Hg(II) Complexes: Methyl Substitution-Induced Supramolecular
 Structures Based on (E)-N-(6-Methoxypyridin-2-ylmethylene)arylamine
 Derivatives.
;
_journal_issue 16
_journal_name_full 'Inorganic chemistry'
_journal_page_first 7742
_journal_page_last 7752
_journal_paper_doi 10.1021/acs.inorgchem.5b00661
_journal_volume 54
_journal_year 2015
_chemical_formula_sum 'C13 H12 Cl2 Hg N2 O'
_chemical_formula_weight 483.74
_chemical_name_systematic
; 
 ? 
;
_space_group_IT_number 15
_symmetry_cell_setting monoclinic
_symmetry_space_group_name_Hall '-C 2yc'
_symmetry_space_group_name_H-M 'C 1 2/c 1'
_atom_sites_solution_hydrogens geom
_atom_sites_solution_primary direct
_atom_sites_solution_secondary difmap
_audit_creation_method SHELXL-97
_cell_angle_alpha 90.00
_cell_angle_beta 93.363(3)
_cell_angle_gamma 90.00
_cell_formula_units_Z 8
_cell_length_a 20.3658(9)
_cell_length_b 8.3249(3)
_cell_length_c 17.2301(5)
_cell_measurement_reflns_used 3331
_cell_measurement_temperature 293(2)
_cell_measurement_theta_max 27.56
_cell_measurement_theta_min 3.51
_cell_volume 2916.22(19)
_computing_cell_refinement 'Bruker SMART'
_computing_data_collection 'Bruker SMART'
_computing_data_reduction 'Bruker SAINT'
_computing_molecular_graphics SHELXP-97
_computing_publication_material SHELXTL
_computing_structure_refinement 'SHELXL-97 (Sheldrick, 1997)'
_computing_structure_solution 'SHELXS-97 (Sheldrick, 1990)'
_diffrn_ambient_temperature 293(2)
_diffrn_measured_fraction_theta_full 0.989
_diffrn_measured_fraction_theta_max 0.989
_diffrn_measurement_device_type 'Bruker Smart APEX CCD area detector'
_diffrn_measurement_method 'phi and omega scans'
_diffrn_radiation_monochromator graphite
_diffrn_radiation_source 'fine-focus sealed tube'
_diffrn_radiation_type MoK\a
_diffrn_radiation_wavelength 0.71073
_diffrn_reflns_av_R_equivalents 0.0341
_diffrn_reflns_av_sigmaI/netI 0.0683
_diffrn_reflns_limit_h_max 25
_diffrn_reflns_limit_h_min -26
_diffrn_reflns_limit_k_max 10
_diffrn_reflns_limit_k_min -9
_diffrn_reflns_limit_l_max 22
_diffrn_reflns_limit_l_min -8
_diffrn_reflns_number 5234
_diffrn_reflns_theta_full 27.56
_diffrn_reflns_theta_max 27.56
_diffrn_reflns_theta_min 3.51
_exptl_absorpt_coefficient_mu 10.914
_exptl_absorpt_correction_T_max 0.2347
_exptl_absorpt_correction_T_min 0.2143
_exptl_crystal_colour yellow
_exptl_crystal_density_diffrn 2.204
_exptl_crystal_density_method 'not measured'
_exptl_crystal_description block
_exptl_crystal_F_000 1808
_exptl_crystal_size_max 0.20
_exptl_crystal_size_mid 0.20
_exptl_crystal_size_min 0.19
_refine_diff_density_max 0.857
_refine_diff_density_min -1.066
_refine_diff_density_rms 0.154
_refine_ls_extinction_coef 0.00063(4)
_refine_ls_extinction_expression Fc^*^=kFc[1+0.001xFc^2^\l^3^/sin(2\q)]^-1/4^
_refine_ls_extinction_method SHELXL
_refine_ls_goodness_of_fit_ref 0.992
_refine_ls_hydrogen_treatment mixed
_refine_ls_matrix_type full
_refine_ls_number_parameters 173
_refine_ls_number_reflns 3331
_refine_ls_number_restraints 0
_refine_ls_restrained_S_all 0.992
_refine_ls_R_factor_all 0.0712
_refine_ls_R_factor_gt 0.0438
_refine_ls_shift/su_max 0.024
_refine_ls_shift/su_mean 0.003
_refine_ls_structure_factor_coef Fsqd
_refine_ls_weighting_details 'calc w=1/[\s^2^(Fo^2^)+(0.0188P)^2^+0.0000P] where P=(Fo^2^+2Fc^2^)/3'
_refine_ls_weighting_scheme calc
_refine_ls_wR_factor_gt 0.0665
_refine_ls_wR_factor_ref 0.0772
_reflns_number_gt 2437
_reflns_number_total 3331
_reflns_threshold_expression >2sigma(I)
_cod_data_source_file ic5b00661_si_002.cif
_cod_data_source_block Hg1
_cod_depositor_comments
;
The following automatic conversions were performed:

'_symmetry_cell_setting' value 'Monoclinic' changed to 'monoclinic'
according to
/usr/data/users/saulius/crontab/automatic-downloads/rss-feeds/ACS/lib/dictionaries/cif_core.dic
dictionary named 'cif_core.dic' version 2.4.2 from 2011-04-26.

Automatic conversion script
Id: cif_fix_values 3271 2015-04-21 07:52:19Z andrius 

 Adding full bibliography for 4344011--4344017.cif.
;
_cod_original_sg_symbol_H-M 'C2/c  '
_cod_database_code 4344012

loop_
_symmetry_equiv_pos_as_xyz
'x, y, z'
'-x, y, -z+1/2'
'x+1/2, y+1/2, z'
'-x+1/2, y+1/2, -z+1/2'
'-x, -y, -z'
'x, -y, z-1/2'
'-x+1/2, -y+1/2, -z'
'x+1/2, -y+1/2, z-1/2'

loop_
_atom_site_label
_atom_site_type_symbol
_atom_site_fract_x
_atom_site_fract_y
_atom_site_fract_z
_atom_site_U_iso_or_equiv
_atom_site_adp_type
_atom_site_occupancy
_atom_site_symmetry_multiplicity
_atom_site_calc_flag
_atom_site_refinement_flags
Hg1 Hg 0.350715(16) 0.06518(3) 0.169217(16) 0.04534(14) Uani 1 1 d .
Cl1 Cl 0.43136(11) 0.2665(2) 0.15556(13) 0.0652(6) Uani 1 1 d .
Cl2 Cl 0.24757(11) 0.0649(2) 0.22757(11) 0.0629(6) Uani 1 1 d .
O1 O 0.3041(3) 0.0784(5) -0.0113(3) 0.0478(13) Uani 1 1 d .
N1 N 0.3444(3) -0.1174(6) 0.0644(3) 0.0328(13) Uani 1 1 d .
N2 N 0.3972(2) -0.1923(6) 0.2095(3) 0.0297(12) Uani 1 1 d .
C1 C 0.3617(3) -0.2687(7) 0.0801(4) 0.0334(16) Uani 1 1 d .
C2 C 0.3571(3) -0.3856(8) 0.0237(4) 0.0398(17) Uani 1 1 d .
H2A H 0.3702 -0.4905 0.0351 0.048 Uiso 1 1 calc R
C3 C 0.3327(3) -0.3445(9) -0.0506(4) 0.0453(19) Uani 1 1 d .
H3A H 0.3289 -0.4217 -0.0895 0.054 Uiso 1 1 calc R
C4 C 0.3143(3) -0.1885(8) -0.0659(4) 0.0430(18) Uani 1 1 d .
H4A H 0.2980 -0.1581 -0.1153 0.052 Uiso 1 1 calc R
C5 C 0.3205(3) -0.0771(8) -0.0060(4) 0.0349(16) Uani 1 1 d .
C7 C 0.2813(4) 0.1444(9) -0.0848(4) 0.052(2) Uani 1 1 d .
H7A H 0.2718 0.2564 -0.0788 0.078 Uiso 1 1 calc R
H7B H 0.2422 0.0890 -0.1036 0.078 Uiso 1 1 calc R
H7C H 0.3147 0.1318 -0.1214 0.078 Uiso 1 1 calc R
C6 C 0.3895(3) -0.3035(8) 0.1591(3) 0.0327(15) Uani 1 1 d .
H6A H 0.4015 -0.4082 0.1724 0.039 Uiso 1 1 calc R
C8 C 0.4243(3) -0.2192(7) 0.2855(3) 0.0281(14) Uani 1 1 d .
C9 C 0.4323(3) -0.3713(8) 0.3187(4) 0.0403(18) Uani 1 1 d .
H9A H 0.4216 -0.4632 0.2899 0.048 Uiso 1 1 calc R
C10 C 0.4564(4) -0.3826(9) 0.3950(4) 0.0463(19) Uani 1 1 d .
H10A H 0.4620 -0.4836 0.4175 0.056 Uiso 1 1 calc R
C11 C 0.4722(4) -0.2481(9) 0.4388(4) 0.050(2) Uani 1 1 d .
H11A H 0.4874 -0.2583 0.4905 0.060 Uiso 1 1 calc R
C12 C 0.4654(4) -0.1011(9) 0.4059(4) 0.053(2) Uani 1 1 d .
H12A H 0.4764 -0.0101 0.4351 0.063 Uiso 1 1 calc R
C13 C 0.4422(4) -0.0846(8) 0.3290(4) 0.0416(18) Uani 1 1 d .
H13A H 0.4387 0.0169 0.3066 0.050 Uiso 1 1 calc R

loop_
_atom_site_aniso_label
_atom_site_aniso_U_11
_atom_site_aniso_U_22
_atom_site_aniso_U_33
_atom_site_aniso_U_23
_atom_site_aniso_U_13
_atom_site_aniso_U_12
Hg1 0.0647(2) 0.03971(18) 0.03071(17) 0.00096(14) -0.00500(13) 0.00748(15)
Cl1 0.0884(17) 0.0364(10) 0.0707(15) 0.0010(10) 0.0035(12) -0.0054(11)
Cl2 0.0673(14) 0.0848(15) 0.0365(11) 0.0062(11) 0.0037(10) 0.0158(12)
O1 0.072(4) 0.049(3) 0.021(2) 0.006(2) -0.003(2) 0.018(3)
N1 0.042(3) 0.035(3) 0.022(3) -0.003(2) 0.000(2) 0.005(3)
N2 0.035(3) 0.034(3) 0.021(3) 0.004(2) 0.003(2) 0.000(3)
C1 0.041(4) 0.034(3) 0.025(3) -0.001(3) -0.003(3) 0.002(3)
C2 0.043(4) 0.037(3) 0.040(4) -0.007(3) 0.001(3) 0.006(3)
C3 0.047(5) 0.064(5) 0.026(4) -0.018(4) 0.004(3) 0.001(4)
C4 0.041(4) 0.058(4) 0.029(4) -0.007(4) -0.006(3) 0.009(4)
C5 0.038(4) 0.044(4) 0.022(3) -0.004(3) 0.000(3) 0.003(3)
C7 0.071(6) 0.056(5) 0.029(4) 0.013(4) 0.006(4) 0.010(4)
C6 0.036(4) 0.035(3) 0.026(3) -0.003(3) -0.003(3) 0.011(3)
C8 0.035(4) 0.033(3) 0.016(3) 0.006(3) -0.001(3) 0.004(3)
C9 0.054(5) 0.038(4) 0.028(4) 0.006(3) -0.005(3) -0.001(4)
C10 0.054(5) 0.046(4) 0.038(4) 0.018(4) 0.001(4) 0.003(4)
C11 0.058(5) 0.072(5) 0.021(4) 0.008(4) -0.003(3) 0.004(4)
C12 0.069(6) 0.051(4) 0.036(4) -0.010(4) -0.012(4) 0.010(4)
C13 0.057(5) 0.039(4) 0.028(4) 0.003(3) -0.003(3) 0.005(4)

loop_
_atom_type_symbol
_atom_type_description
_atom_type_scat_dispersion_real
_atom_type_scat_dispersion_imag
_atom_type_scat_source
C C 0.0033 0.0016 'International Tables Vol C Tables 4.2.6.8 and 6.1.1.4'
H H 0.0000 0.0000 'International Tables Vol C Tables 4.2.6.8 and 6.1.1.4'
N N 0.0061 0.0033 'International Tables Vol C Tables 4.2.6.8 and 6.1.1.4'
O O 0.0106 0.0060 'International Tables Vol C Tables 4.2.6.8 and 6.1.1.4'
Cl Cl 0.1484 0.1585 'International Tables Vol C Tables 4.2.6.8 and 6.1.1.4'
Hg Hg -2.3894 9.2266 'International Tables Vol C Tables 4.2.6.8 and 6.1.1.4'

loop_
_geom_angle_atom_site_label_1
_geom_angle_atom_site_label_2
_geom_angle_atom_site_label_3
_geom_angle
N1 Hg1 Cl1 112.76(15)
N1 Hg1 Cl2 108.25(14)
Cl1 Hg1 Cl2 132.60(8)
N1 Hg1 N2 69.69(16)
Cl1 Hg1 N2 113.06(13)
Cl2 Hg1 N2 102.56(13)
C5 O1 C7 119.9(5)
C1 N1 C5 120.3(5)
C1 N1 Hg1 116.9(4)
C5 N1 Hg1 122.6(4)
C6 N2 C8 123.0(5)
C6 N2 Hg1 114.6(4)
C8 N2 Hg1 122.1(4)
N1 C1 C2 121.4(6)
N1 C1 C6 117.1(5)
C2 C1 C6 121.4(6)
C1 C2 C3 118.8(6)
C1 C2 H2A 120.6
C3 C2 H2A 120.6
C4 C3 C2 119.3(6)
C4 C3 H3A 120.3
C2 C3 H3A 120.3
C5 C4 C3 118.5(6)
C5 C4 H4A 120.8
C3 C4 H4A 120.8
N1 C5 O1 112.7(5)
N1 C5 C4 121.7(6)
O1 C5 C4 125.7(6)
O1 C7 H7A 109.5
O1 C7 H7B 109.5
H7A C7 H7B 109.5
O1 C7 H7C 109.5
H7A C7 H7C 109.5
H7B C7 H7C 109.5
N2 C6 C1 120.9(6)
N2 C6 H6A 119.6
C1 C6 H6A 119.6
C9 C8 N2 123.7(5)
C9 C8 C13 119.5(5)
N2 C8 C13 116.8(5)
C8 C9 C10 118.6(6)
C8 C9 H9A 120.7
C10 C9 H9A 120.7
C11 C10 C9 121.7(6)
C11 C10 H10A 119.2
C9 C10 H10A 119.2
C12 C11 C10 119.4(6)
C12 C11 H11A 120.3
C10 C11 H11A 120.3
C11 C12 C13 120.7(6)
C11 C12 H12A 119.6
C13 C12 H12A 119.6
C12 C13 C8 120.0(6)
C12 C13 H13A 120.0
C8 C13 H13A 120.0

loop_
_geom_bond_atom_site_label_1
_geom_bond_atom_site_label_2
_geom_bond_distance
Hg1 N1 2.358(5)
Hg1 Cl1 2.368(2)
Hg1 Cl2 2.382(2)
Hg1 N2 2.429(5)
O1 C5 1.339(7)
O1 C7 1.433(7)
N1 C1 1.331(7)
N1 C5 1.323(7)
N2 C6 1.273(7)
N2 C8 1.409(7)
C1 C2 1.374(8)
C1 C6 1.473(8)
C2 C3 1.388(9)
C2 H2A 0.9300
C3 C4 1.373(9)
C3 H3A 0.9300
C4 C5 1.388(8)
C4 H4A 0.9300
C7 H7A 0.9600
C7 H7B 0.9600
C7 H7C 0.9600
C6 H6A 0.9300
C8 C9 1.394(8)
C8 C13 1.385(8)
C9 C10 1.379(9)
C9 H9A 0.9300
C10 C11 1.377(9)
C10 H10A 0.9300
C11 C12 1.352(9)
C11 H11A 0.9300
C12 C13 1.386(9)
C12 H12A 0.9300
C13 H13A 0.9300
